data_4515957
loop_
_publ_author_name
'Mupparapu, Nagaraju'
'Khan, Shahnawaz'
'Bandhoria, Pankaj'
'Athimoolam, Shunmuganarayanan'
'Ahmed, Qazi Naveed'

_publ_section_title
;
 One-Pot Tandem Approach to Functionalized
 3-Hydroxy-2-furanyl-acrylamides.
;
_journal_issue 5
_journal_name_full 'ACS omega'
_journal_page_first 5445
_journal_page_last 5452
_journal_paper_doi 10.1021/acsomega.8b00715
_journal_volume 3
_journal_year 2018
_chemical_formula_moiety 'C26 H16 Br2 N2 O3'
_chemical_formula_sum 'C26 H16 Br2 N2 O3'
_chemical_formula_weight 564.23
_chemical_name_common NRM010
_chemical_name_systematic
;
NRM010
;
_space_group_crystal_system monoclinic
_space_group_IT_number 14
_space_group_name_Hall '-P 2ybc'
_space_group_name_H-M_alt 'P 1 21/c 1'
_atom_sites_solution_hydrogens mixed
_audit_creation_method SHELXL-2014
_cell_angle_alpha 90
_cell_angle_beta 112.68(2)
_cell_angle_gamma 90
_cell_formula_units_Z 4
_cell_length_a 13.399(19)
_cell_length_b 10.904(14)
_cell_length_c 16.85(2)
_cell_measurement_reflns_used 2412
_cell_measurement_temperature 293(2)
_cell_measurement_theta_max 24.32
_cell_measurement_theta_min 2.54
_cell_volume 2271(5)
_computing_cell_refinement '<i>SAINT</i> (Bruker, 2001)'
_computing_data_collection '<i>SMART</i> (Bruker, 2001)'
_computing_data_reduction <i>SAINT</i>
_computing_molecular_graphics '<i>PLATON</i> (Spek, 2009)'
_computing_publication_material SHELXL-2014
_computing_structure_refinement SHELXL-2014
_computing_structure_solution 'SHELXL-2014 (Sheldrick, 2015)'
_diffrn_ambient_temperature 293(2)
_diffrn_measured_fraction_theta_full 0.999
_diffrn_measured_fraction_theta_max 0.992
_diffrn_measurement_device_type 'Bruker SMART APEX CCD area-detector'
_diffrn_measurement_method \w
_diffrn_radiation_source 'fine-focus sealed tube'
_diffrn_radiation_type MoK\a
_diffrn_radiation_wavelength 0.71073
_diffrn_reflns_av_R_equivalents 0.0345
_diffrn_reflns_av_unetI/netI 0.0301
_diffrn_reflns_Laue_measured_fraction_full 0.999
_diffrn_reflns_Laue_measured_fraction_max 0.992
_diffrn_reflns_limit_h_max 19
_diffrn_reflns_limit_h_min -19
_diffrn_reflns_limit_k_max 13
_diffrn_reflns_limit_k_min -15
_diffrn_reflns_limit_l_max 24
_diffrn_reflns_limit_l_min -24
_diffrn_reflns_number 34572
_diffrn_reflns_point_group_measured_fraction_full 0.999
_diffrn_reflns_point_group_measured_fraction_max 0.992
_diffrn_reflns_theta_full 25.242
_diffrn_reflns_theta_max 30.653
_diffrn_reflns_theta_min 2.282
_exptl_absorpt_coefficient_mu 3.602
_exptl_absorpt_correction_T_max 0.7461
_exptl_absorpt_correction_T_min 0.5814
_exptl_absorpt_correction_type multi-scan
_exptl_absorpt_process_details 'SADABS 2014/5'
_exptl_crystal_colour colourless
_exptl_crystal_density_diffrn 1.650
_exptl_crystal_density_method none
_exptl_crystal_description block
_exptl_crystal_F_000 1120
_exptl_crystal_size_max 0.21
_exptl_crystal_size_mid 0.18
_exptl_crystal_size_min 0.16
_refine_diff_density_max 0.447
_refine_diff_density_min -0.800
_refine_diff_density_rms 0.069
_refine_ls_extinction_method none
_refine_ls_goodness_of_fit_ref 1.021
_refine_ls_hydrogen_treatment mixed
_refine_ls_matrix_type full
_refine_ls_number_parameters 302
_refine_ls_number_reflns 6975
_refine_ls_number_restraints 0
_refine_ls_restrained_S_all 1.021
_refine_ls_R_factor_all 0.0597
_refine_ls_R_factor_gt 0.0348
_refine_ls_shift/su_max 0.001
_refine_ls_shift/su_mean 0.000
_refine_ls_structure_factor_coef Fsqd
_refine_ls_weighting_details 'w=1/[\s^2^(Fo^2^)+(0.0362P)^2^+0.9491P] where P=(Fo^2^+2Fc^2^)/3'
_refine_ls_weighting_scheme calc
_refine_ls_wR_factor_gt 0.0755
_refine_ls_wR_factor_ref 0.0839
_reflns_Friedel_coverage 0.000
_reflns_number_gt 5015
_reflns_number_total 6975
_reflns_threshold_expression 'I > 2\s(I)'
_cod_data_source_file ao8b00715_si_003.cif
_cod_data_source_block shelx
_cod_original_sg_symbol_H-M 'P 21/c'
_cod_database_code 4515957
_shelx_space_group_comment
;
The symmetry employed for this shelxl refinement is uniquely defined
by the following loop, which should always be used as a source of
symmetry information in preference to the above space-group names.
They are only intended as comments.
;
_shelxl_version_number 2014-3

loop_
_space_group_symop_operation_xyz
'x, y, z'
'-x, y+1/2, -z+1/2'
'-x, -y, -z'
'x, -y-1/2, z-1/2'

loop_
_atom_site_label
_atom_site_type_symbol
_atom_site_fract_x
_atom_site_fract_y
_atom_site_fract_z
_atom_site_U_iso_or_equiv
_atom_site_adp_type
_atom_site_occupancy
_atom_site_site_symmetry_order
_atom_site_calc_flag
_atom_site_refinement_flags_posn
_atom_site_refinement_flags_adp
Br1 Br 0.01682(2) 0.86630(3) 0.25596(2) 0.05523(8) Uani 1 1 d . .
Br2 Br 0.88398(2) 0.67595(3) 0.52538(2) 0.05251(8) Uani 1 1 d . .
O1 O 0.14246(13) 0.90330(15) 0.68216(11) 0.0483(4) Uani 1 1 d . .
O2 O 0.25712(13) 0.82145(14) 0.82571(9) 0.0466(3) Uani 1 1 d . .
O3 O 0.44876(9) 0.55388(11) 0.62761(8) 0.0305(3) Uani 1 1 d . .
N1 N 0.43827(17) 0.98667(18) 0.62151(17) 0.0627(6) Uani 1 1 d . .
C1 C 0.07285(15) 0.8547(2) 0.37772(14) 0.0409(5) Uani 1 1 d . .
C2 C 0.09371(16) 0.7401(2) 0.41554(13) 0.0423(5) Uani 1 1 d . .
H1 H 0.0798 0.6697 0.3818 0.051 Uiso 1 1 calc R U
C3 C 0.13548(15) 0.73147(19) 0.50405(13) 0.0383(4) Uani 1 1 d . .
H2 H 0.1503 0.6548 0.5302 0.046 Uiso 1 1 calc R U
C4 C 0.15566(14) 0.83707(17) 0.55454(13) 0.0338(4) Uani 1 1 d . .
C5 C 0.19631(15) 0.82979(17) 0.64924(13) 0.0332(4) Uani 1 1 d . .
C6 C 0.27963(13) 0.75686(16) 0.69954(11) 0.0293(3) Uani 1 1 d . .
C7 C 0.34963(13) 0.69208(15) 0.66349(11) 0.0270(3) Uani 1 1 d . .
C8 C 0.42048(13) 0.75318(16) 0.63022(11) 0.0299(4) Uani 1 1 d . .
C9 C 0.47997(14) 0.66583(16) 0.60983(11) 0.0291(3) Uani 1 1 d . .
C10 C 0.57024(14) 0.66827(17) 0.58238(12) 0.0305(4) Uani 1 1 d . .
C11 C 0.62676(15) 0.56132(19) 0.58373(13) 0.0386(4) Uani 1 1 d . .
H12 H 0.6020 0.4873 0.5966 0.046 Uiso 1 1 calc R U
C12 C 0.71942(16) 0.5630(2) 0.56620(13) 0.0426(5) Uani 1 1 d . .
H13 H 0.7575 0.4910 0.5681 0.051 Uiso 1 1 calc R U
C13 C 0.75454(15) 0.6724(2) 0.54590(12) 0.0370(4) Uani 1 1 d . .
C14 C 0.30831(15) 0.75752(17) 0.79250(12) 0.0341(4) Uani 1 1 d . .
N2 N 0.39213(15) 0.69056(18) 0.84316(12) 0.0501(5) Uani 1 1 d . .
H4 H 0.4104 0.6917 0.8980 0.060 Uiso 1 1 calc R U
H5 H 0.4278 0.6463 0.8209 0.060 Uiso 1 1 calc R U
C16 C 0.36908(13) 0.56972(16) 0.65967(11) 0.0284(3) Uani 1 1 d . .
C17 C 0.32464(14) 0.45708(16) 0.67950(11) 0.0291(3) Uani 1 1 d . .
C18 C 0.23666(15) 0.46167(18) 0.70446(13) 0.0377(4) Uani 1 1 d . .
H6 H 0.2072 0.5370 0.7096 0.045 Uiso 1 1 calc R U
C19 C 0.19325(18) 0.35484(19) 0.72160(14) 0.0436(5) Uani 1 1 d . .
H10 H 0.1346 0.3587 0.7380 0.052 Uiso 1 1 calc R U
C20 C 0.23649(18) 0.24229(19) 0.71450(14) 0.0448(5) Uani 1 1 d . .
H9 H 0.2072 0.1705 0.7263 0.054 Uiso 1 1 calc R U
C21 C 0.32322(17) 0.23710(18) 0.68988(14) 0.0432(5) Uani 1 1 d . .
H8 H 0.3523 0.1615 0.6848 0.052 Uiso 1 1 calc R U
C22 C 0.36726(16) 0.34349(16) 0.67267(13) 0.0349(4) Uani 1 1 d . .
H7 H 0.4260 0.3389 0.6564 0.042 Uiso 1 1 calc R U
C23 C 0.43027(15) 0.88240(18) 0.62521(14) 0.0390(4) Uani 1 1 d . .
C24 C 0.60574(16) 0.77761(19) 0.55899(14) 0.0408(4) Uani 1 1 d . .
H11 H 0.5671 0.8496 0.5556 0.049 Uiso 1 1 calc R U
C25 C 0.69822(17) 0.7795(2) 0.54084(14) 0.0439(5) Uani 1 1 d . .
H14 H 0.7219 0.8524 0.5254 0.053 Uiso 1 1 calc R U
C26 C 0.13133(16) 0.9510(2) 0.51470(14) 0.0426(4) Uani 1 1 d . .
H15 H 0.1425 1.0216 0.5480 0.051 Uiso 1 1 calc R U
C27 C 0.09050(16) 0.9602(2) 0.42579(14) 0.0449(5) Uani 1 1 d . .
H16 H 0.0753 1.0365 0.3991 0.054 Uiso 1 1 calc R U
H3 H 0.169(2) 0.891(2) 0.7360(18) 0.055(8) Uiso 1 1 d . .

loop_
_atom_site_aniso_label
_atom_site_aniso_U_11
_atom_site_aniso_U_22
_atom_site_aniso_U_33
_atom_site_aniso_U_23
_atom_site_aniso_U_13
_atom_site_aniso_U_12
Br1 0.04364(12) 0.08211(19) 0.03974(12) 0.01085(11) 0.01585(10) -0.00190(11)
Br2 0.03288(11) 0.08396(19) 0.04810(13) 0.00353(11) 0.02379(9) -0.00014(10)
O1 0.0501(9) 0.0521(9) 0.0491(9) -0.0001(7) 0.0260(8) 0.0226(7)
O2 0.0533(9) 0.0501(9) 0.0426(8) -0.0101(7) 0.0253(7) 0.0044(7)
O3 0.0290(6) 0.0271(6) 0.0407(7) -0.0014(5) 0.0193(5) 0.0013(5)
N1 0.0573(12) 0.0342(10) 0.1059(18) 0.0042(11) 0.0418(12) 0.0020(9)
C1 0.0268(8) 0.0576(13) 0.0393(10) 0.0054(9) 0.0137(8) 0.0009(8)
C2 0.0371(10) 0.0471(12) 0.0420(11) -0.0027(9) 0.0143(9) 0.0009(9)
C3 0.0340(9) 0.0384(10) 0.0418(10) 0.0031(8) 0.0139(8) 0.0055(8)
C4 0.0254(8) 0.0376(10) 0.0405(10) 0.0006(8) 0.0150(7) 0.0057(7)
C5 0.0302(8) 0.0310(9) 0.0422(10) -0.0033(8) 0.0182(8) 0.0031(7)
C6 0.0277(8) 0.0278(8) 0.0350(9) -0.0030(7) 0.0148(7) 0.0002(7)
C7 0.0233(7) 0.0272(8) 0.0304(8) -0.0012(7) 0.0104(6) 0.0010(6)
C8 0.0254(8) 0.0293(9) 0.0357(9) -0.0001(7) 0.0124(7) 0.0011(7)
C9 0.0262(8) 0.0286(8) 0.0330(9) 0.0006(7) 0.0121(7) 0.0005(7)
C10 0.0263(8) 0.0362(9) 0.0308(9) -0.0009(7) 0.0130(7) 0.0002(7)
C11 0.0380(9) 0.0366(10) 0.0492(11) 0.0028(9) 0.0256(9) 0.0025(8)
C12 0.0380(10) 0.0473(12) 0.0509(12) 0.0039(9) 0.0265(9) 0.0092(9)
C13 0.0277(8) 0.0560(12) 0.0305(9) 0.0010(8) 0.0147(7) -0.0010(8)
C14 0.0351(9) 0.0322(9) 0.0368(10) -0.0057(7) 0.0158(8) -0.0039(8)
N2 0.0534(11) 0.0588(12) 0.0336(9) -0.0003(8) 0.0118(8) 0.0134(9)
C16 0.0250(7) 0.0305(8) 0.0317(9) -0.0015(7) 0.0132(7) 0.0018(7)
C17 0.0280(8) 0.0288(8) 0.0309(8) -0.0019(7) 0.0118(7) -0.0006(7)
C18 0.0370(9) 0.0329(10) 0.0497(11) -0.0033(8) 0.0237(9) -0.0012(8)
C19 0.0435(11) 0.0447(12) 0.0492(12) -0.0006(9) 0.0252(10) -0.0075(9)
C20 0.0505(12) 0.0355(11) 0.0495(12) 0.0047(9) 0.0207(10) -0.0088(9)
C21 0.0480(11) 0.0284(9) 0.0516(12) 0.0007(9) 0.0175(10) 0.0032(9)
C22 0.0347(9) 0.0312(9) 0.0406(10) -0.0014(8) 0.0165(8) 0.0019(7)
C23 0.0319(9) 0.0340(10) 0.0550(12) 0.0008(9) 0.0212(9) 0.0029(8)
C24 0.0386(10) 0.0356(10) 0.0551(12) 0.0067(9) 0.0256(9) 0.0041(8)
C25 0.0413(10) 0.0453(11) 0.0525(12) 0.0066(10) 0.0263(10) -0.0038(9)
C26 0.0385(10) 0.0390(11) 0.0489(12) 0.0018(9) 0.0154(9) 0.0053(9)
C27 0.0368(10) 0.0467(12) 0.0488(12) 0.0126(10) 0.0137(9) 0.0055(9)

loop_
_atom_type_symbol
_atom_type_description
_atom_type_scat_dispersion_real
_atom_type_scat_dispersion_imag
_atom_type_scat_source
C C 0.0033 0.0016 'International Tables Vol C Tables 4.2.6.8 and 6.1.1.4'
H H 0.0000 0.0000 'International Tables Vol C Tables 4.2.6.8 and 6.1.1.4'
N N 0.0061 0.0033 'International Tables Vol C Tables 4.2.6.8 and 6.1.1.4'
O O 0.0106 0.0060 'International Tables Vol C Tables 4.2.6.8 and 6.1.1.4'
Br Br -0.2901 2.4595 'International Tables Vol C Tables 4.2.6.8 and 6.1.1.4'

loop_
_geom_angle_atom_site_label_1
_geom_angle_atom_site_label_2
_geom_angle_atom_site_label_3
_geom_angle
C5 O1 H3 106.4(18)
C9 O3 C16 108.88(14)
C27 C1 C2 121.9(2)
C27 C1 Br1 119.18(17)
C2 C1 Br1 118.97(17)
C3 C2 C1 119.1(2)
C3 C2 H1 120.5
C1 C2 H1 120.5
C2 C3 C4 120.4(2)
C2 C3 H2 119.8
C4 C3 H2 119.8
C26 C4 C3 119.3(2)
C26 C4 C5 119.35(18)
C3 C4 C5 121.25(18)
O1 C5 C6 122.4(2)
O1 C5 C4 112.57(17)
C6 C5 C4 125.05(16)
C5 C6 C14 118.42(16)
C5 C6 C7 121.28(18)
C14 C6 C7 119.74(16)
C16 C7 C8 105.51(15)
C16 C7 C6 130.45(15)
C8 C7 C6 123.86(17)
C9 C8 C23 126.83(17)
C9 C8 C7 108.14(17)
C23 C8 C7 124.91(16)
O3 C9 C8 108.12(17)
O3 C9 C10 116.81(15)
C8 C9 C10 134.80(17)
C11 C10 C24 118.68(18)
C11 C10 C9 119.76(17)
C24 C10 C9 121.46(17)
C12 C11 C10 121.02(19)
C12 C11 H12 119.5
C10 C11 H12 119.5
C13 C12 C11 119.14(19)
C13 C12 H13 120.4
C11 C12 H13 120.4
C12 C13 C25 121.36(19)
C12 C13 Br2 119.25(15)
C25 C13 Br2 119.39(16)
O2 C14 N2 119.3(2)
O2 C14 C6 121.26(18)
N2 C14 C6 119.39(17)
C14 N2 H4 120.0
C14 N2 H5 120.0
H4 N2 H5 120.0
C7 C16 O3 109.33(14)
C7 C16 C17 135.20(16)
O3 C16 C17 115.45(15)
C22 C17 C18 118.64(17)
C22 C17 C16 121.02(17)
C18 C17 C16 120.34(16)
C19 C18 C17 120.33(18)
C19 C18 H6 119.8
C17 C18 H6 119.8
C18 C19 C20 120.4(2)
C18 C19 H10 119.8
C20 C19 H10 119.8
C21 C20 C19 119.54(19)
C21 C20 H9 120.2
C19 C20 H9 120.2
C20 C21 C22 120.45(19)
C20 C21 H8 119.8
C22 C21 H8 119.8
C21 C22 C17 120.6(2)
C21 C22 H7 119.7
C17 C22 H7 119.7
N1 C23 C8 179.7(2)
C25 C24 C10 120.39(19)
C25 C24 H11 119.8
C10 C24 H11 119.8
C13 C25 C24 119.3(2)
C13 C25 H14 120.3
C24 C25 H14 120.3
C27 C26 C4 120.5(2)
C27 C26 H15 119.7
C4 C26 H15 119.7
C1 C27 C26 118.8(2)
C1 C27 H16 120.6
C26 C27 H16 120.6

loop_
_geom_bond_atom_site_label_1
_geom_bond_atom_site_label_2
_geom_bond_distance
Br1 C1 1.897(3)
Br2 C13 1.895(3)
O1 C5 1.334(2)
O1 H3 0.85(3)
O2 C14 1.251(2)
O3 C9 1.361(3)
O3 C16 1.381(2)
N1 C23 1.146(3)
C1 C27 1.374(3)
C1 C2 1.382(3)
C2 C3 1.379(3)
C2 H1 0.9300
C3 C4 1.395(3)
C3 H2 0.9300
C4 C26 1.390(3)
C4 C5 1.476(4)
C5 C6 1.366(3)
C6 C14 1.461(3)
C6 C7 1.479(3)
C7 C16 1.366(3)
C7 C8 1.439(3)
C8 C9 1.368(3)
C8 C23 1.421(3)
C9 C10 1.452(3)
C10 C11 1.386(3)
C10 C24 1.395(3)
C11 C12 1.383(3)
C11 H12 0.9300
C12 C13 1.373(3)
C12 H13 0.9300
C13 C25 1.374(3)
C14 N2 1.336(3)
N2 H4 0.8600
N2 H5 0.8600
C16 C17 1.459(3)
C17 C22 1.387(3)
C17 C18 1.397(3)
C18 C19 1.381(3)
C18 H6 0.9300
C19 C20 1.382(3)
C19 H10 0.9300
C20 C21 1.378(3)
C20 H9 0.9300
C21 C22 1.382(3)
C21 H8 0.9300
C22 H7 0.9300
C24 C25 1.386(3)
C24 H11 0.9300
C25 H14 0.9300
C26 C27 1.386(4)
C26 H15 0.9300
C27 H16 0.9300

loop_
_geom_hbond_atom_site_label_D
_geom_hbond_atom_site_label_H
_geom_hbond_atom_site_label_A
_geom_hbond_distance_DH
_geom_hbond_distance_HA
_geom_hbond_distance_DA
_geom_hbond_angle_DHA
_geom_hbond_site_symmetry_A
O1 H3 O2 0.85(3) 1.70(3) 2.478(4) 152(3) .
C12 H13 O2 0.93 2.63 3.148(4) 115.7 2_646
N2 H5 N1 0.86 2.42 3.069(4) 132.9 2_646
C12 H13 O2 0.93 2.63 3.148(4) 115.7 2_646
N2 H5 N1 0.86 2.42 3.069(4) 132.9 2_646
O1 H3 O2 0.85(3) 1.70(3) 2.478(4) 152(3) .

loop_
_geom_torsion_atom_site_label_1
_geom_torsion_atom_site_label_2
_geom_torsion_atom_site_label_3
_geom_torsion_atom_site_label_4
_geom_torsion
C27 C1 C2 C3 -1.3(3)
Br1 C1 C2 C3 179.34(14)
C1 C2 C3 C4 0.4(3)
C2 C3 C4 C26 1.2(3)
C2 C3 C4 C5 177.58(17)
C26 C4 C5 O1 43.0(2)
C3 C4 C5 O1 -133.34(19)
C26 C4 C5 C6 -137.0(2)
C3 C4 C5 C6 46.7(3)
O1 C5 C6 C14 1.7(3)
C4 C5 C6 C14 -178.30(17)
O1 C5 C6 C7 -169.72(17)
C4 C5 C6 C7 10.3(3)
C5 C6 C7 C16 -120.2(2)
C14 C6 C7 C16 68.5(3)
C5 C6 C7 C8 65.3(2)
C14 C6 C7 C8 -106.0(2)
C16 C7 C8 C9 -1.2(2)
C6 C7 C8 C9 174.43(16)
C16 C7 C8 C23 -177.56(18)
C6 C7 C8 C23 -1.9(3)
C16 O3 C9 C8 -0.11(19)
C16 O3 C9 C10 174.80(15)
C23 C8 C9 O3 177.09(17)
C7 C8 C9 O3 0.8(2)
C23 C8 C9 C10 3.5(3)
C7 C8 C9 C10 -172.79(19)
O3 C9 C10 C11 -6.4(3)
C8 C9 C10 C11 166.7(2)
O3 C9 C10 C24 177.20(17)
C8 C9 C10 C24 -9.6(3)
C24 C10 C11 C12 2.9(3)
C9 C10 C11 C12 -173.52(19)
C10 C11 C12 C13 -1.0(3)
C11 C12 C13 C25 -1.4(3)
C11 C12 C13 Br2 178.04(16)
C5 C6 C14 O2 1.2(3)
C7 C6 C14 O2 172.73(17)
C5 C6 C14 N2 -177.44(18)
C7 C6 C14 N2 -5.9(3)
C8 C7 C16 O3 1.11(19)
C6 C7 C16 O3 -174.10(16)
C8 C7 C16 C17 -177.44(19)
C6 C7 C16 C17 7.4(3)
C9 O3 C16 C7 -0.66(19)
C9 O3 C16 C17 178.21(15)
C7 C16 C17 C22 -176.5(2)
O3 C16 C17 C22 5.0(2)
C7 C16 C17 C18 4.6(3)
O3 C16 C17 C18 -173.87(16)
C22 C17 C18 C19 -0.2(3)
C16 C17 C18 C19 178.73(18)
C17 C18 C19 C20 0.2(3)
C18 C19 C20 C21 -0.2(3)
C19 C20 C21 C22 0.3(3)
C20 C21 C22 C17 -0.3(3)
C18 C17 C22 C21 0.3(3)
C16 C17 C22 C21 -178.67(18)
C11 C10 C24 C25 -2.5(3)
C9 C10 C24 C25 173.89(19)
C12 C13 C25 C24 1.9(3)
Br2 C13 C25 C24 -177.62(16)
C10 C24 C25 C13 0.2(3)
C3 C4 C26 C27 -2.0(3)
C5 C4 C26 C27 -178.39(18)
C2 C1 C27 C26 0.6(3)
Br1 C1 C27 C26 179.93(15)
C4 C26 C27 C1 1.1(3)
